data_7203935
loop_
_publ_author_name
'Keith Biggadike'
'Sean M. Lynn'
'Panayiotis A. Procopiou'
'Rupert E. Shaw'
'Christopher Williamson'

_publ_section_title
;
 Novel glucocorticoid antedrugs possessing a C16,17-fused \g-lactone
 ring
;
_journal_issue 5
_journal_name_full 'J. Chem. Soc., Perkin Trans. 1'
_journal_page_first 813
_journal_page_last 818
_journal_paper_doi 10.1039/a908358h
_journal_year 2000
_chemical_formula_sum 'C25 H31 F O6'
_chemical_formula_weight 446.50
_chemical_name_systematic
;
 ?
;
_space_group_IT_number 4
_symmetry_cell_setting monoclinic
_symmetry_space_group_name_Hall 'P 2yb'
_symmetry_space_group_name_H-M 'P 1 21 1'
_atom_sites_solution_hydrogens geom
_atom_sites_solution_primary direct
_atom_sites_solution_secondary difmap
_audit_creation_method SHELXL-97
_cell_angle_alpha 90.00
_cell_angle_beta 94.418(15)
_cell_angle_gamma 90.00
_cell_formula_units_Z 2
_cell_length_a 6.1029(16)
_cell_length_b 13.105(2)
_cell_length_c 14.153(2)
_cell_measurement_reflns_used 59
_cell_measurement_temperature 160(2)
_cell_measurement_theta_max 23.93
_cell_measurement_theta_min 18.35
_cell_volume 1128.6(4)
_computing_cell_refinement 'Stoe DIF4'
_computing_data_collection 'Stoe DIF4'
_computing_data_reduction 'local programs'
_computing_molecular_graphics 'Siemens SHELXTL'
_computing_publication_material 'SHELXTL and local programs'
_computing_structure_refinement 'Siemens SHELXTL'
_computing_structure_solution 'Siemens SHELXTL'
_diffrn_ambient_temperature 160(2)
_diffrn_measurement_device_type 'Stoe-Siemens diffractometer'
_diffrn_measurement_method '\w/\q scans'
_diffrn_radiation_monochromator graphite
_diffrn_radiation_source 'fine-focus sealed tube'
_diffrn_radiation_type CuK\a
_diffrn_radiation_wavelength 1.54184
_diffrn_reflns_av_R_equivalents 0.0711
_diffrn_reflns_av_sigmaI/netI 0.0938
_diffrn_reflns_limit_h_max 6
_diffrn_reflns_limit_h_min -6
_diffrn_reflns_limit_k_max 14
_diffrn_reflns_limit_k_min -14
_diffrn_reflns_limit_l_max 15
_diffrn_reflns_limit_l_min -15
_diffrn_reflns_number 3304
_diffrn_reflns_theta_max 59.92
_diffrn_reflns_theta_min 3.13
_diffrn_standards_decay_% 4
_diffrn_standards_interval_time 60
_diffrn_standards_number 5
_exptl_absorpt_coefficient_mu 0.813
_exptl_absorpt_correction_type none
_exptl_crystal_colour colourless
_exptl_crystal_density_diffrn 1.314
_exptl_crystal_density_method 'not measured'
_exptl_crystal_description plate
_exptl_crystal_F_000 476
_exptl_crystal_size_max 0.23
_exptl_crystal_size_mid 0.15
_exptl_crystal_size_min 0.12
_refine_diff_density_max 0.251
_refine_diff_density_min -0.262
_refine_diff_density_rms 0.063
_refine_ls_abs_structure_details 'Flack H D (1983), Acta Cryst. A39, 876-881'
_refine_ls_abs_structure_Flack 0.4(4)
_refine_ls_extinction_coef 0.0037(10)
_refine_ls_extinction_expression Fc^*^=kFc[1+0.001xFc^2^\l^3^/sin(2\q)]^-1/4^
_refine_ls_extinction_method SHELXL
_refine_ls_goodness_of_fit_all 1.043
_refine_ls_hydrogen_treatment mixed
_refine_ls_matrix_type full
_refine_ls_number_parameters 294
_refine_ls_number_reflns 3171
_refine_ls_number_restraints 1
_refine_ls_restrained_S_all 1.043
_refine_ls_R_factor_all 0.1104
_refine_ls_R_factor_obs 0.0730
_refine_ls_shift/su_max 0.000
_refine_ls_shift/su_mean 0.000
_refine_ls_structure_factor_coef Fsqd
_refine_ls_weighting_details 'calc w=1/[\s^2^(Fo^2^)+(0.1068P)^2^+0.6411P] where P=(Fo^2^+2Fc^2^)/3'
_refine_ls_weighting_scheme calc
_refine_ls_wR_factor_all 0.1973
_refine_ls_wR_factor_obs 0.1707
_reflns_number_total 3171
_reflns_threshold_expression >2sigma(I)
_cod_data_source_file a908358h.txt
_cod_data_source_block c2182_274_3
_cod_original_cell_volume 1128.5(4)
_cod_original_sg_symbol_H-M P2(1)
_cod_database_code 7203935
_reflns_number_obs 2320

loop_
_symmetry_equiv_pos_as_xyz
'x, y, z'
'-x, y+1/2, -z'

loop_
_atom_site_aniso_label
_atom_site_aniso_U_11
_atom_site_aniso_U_22
_atom_site_aniso_U_33
_atom_site_aniso_U_23
_atom_site_aniso_U_13
_atom_site_aniso_U_12
C1 0.019(4) 0.023(4) 0.021(4) 0.005(3) -0.003(3) -0.007(3)
C2 0.020(4) 0.027(4) 0.024(4) 0.005(3) -0.003(3) -0.002(3)
C3 0.028(4) 0.025(4) 0.018(4) 0.010(3) -0.003(3) 0.001(3)
O3 0.041(3) 0.027(3) 0.042(3) 0.005(2) -0.014(2) 0.002(3)
C4 0.029(4) 0.014(4) 0.030(4) 0.006(3) -0.004(3) -0.006(3)
C5 0.017(4) 0.021(4) 0.024(4) 0.004(3) -0.003(3) -0.004(3)
C6 0.017(4) 0.028(4) 0.032(4) 0.004(3) -0.009(3) -0.010(3)
C7 0.023(4) 0.017(4) 0.027(4) -0.003(3) -0.014(3) 0.002(3)
C8 0.015(4) 0.019(3) 0.021(4) -0.002(3) -0.003(3) 0.004(3)
F9 0.014(2) 0.025(2) 0.024(2) 0.002(2) -0.004(2) 0.003(2)
C9 0.020(4) 0.019(4) 0.021(4) -0.002(3) 0.003(3) -0.002(3)
C10 0.018(4) 0.029(4) 0.025(4) 0.001(3) -0.005(3) 0.002(3)
C11 0.020(4) 0.023(4) 0.022(4) -0.006(3) -0.005(3) -0.006(3)
O11 0.032(3) 0.026(3) 0.027(3) -0.005(2) -0.006(2) -0.010(2)
C12 0.017(4) 0.021(3) 0.024(4) -0.001(3) -0.005(3) -0.002(3)
C13 0.016(3) 0.021(3) 0.020(3) -0.003(3) 0.001(3) -0.001(3)
C14 0.017(4) 0.018(4) 0.023(4) -0.004(3) 0.000(3) 0.005(3)
C15 0.018(4) 0.017(3) 0.028(4) 0.008(3) -0.003(3) 0.003(3)
C16 0.013(3) 0.024(4) 0.027(4) 0.003(3) -0.005(3) 0.000(3)
O16 0.020(3) 0.029(3) 0.025(3) 0.000(2) -0.005(2) 0.001(2)
C16' 0.025(4) 0.017(4) 0.044(5) 0.005(3) 0.001(3) 0.000(3)
O16' 0.023(3) 0.021(3) 0.043(3) 0.006(2) -0.002(2) 0.002(2)
O17 0.017(2) 0.023(2) 0.023(2) -0.003(2) 0.000(2) 0.000(2)
C17 0.020(4) 0.017(3) 0.026(4) 0.001(3) 0.000(3) -0.006(3)
C18 0.031(4) 0.022(4) 0.030(4) 0.004(3) -0.001(3) -0.003(3)
C19 0.029(4) 0.030(4) 0.029(4) -0.003(3) 0.005(3) -0.001(3)
C20 0.030(4) 0.016(4) 0.025(4) -0.001(3) 0.000(3) 0.004(3)
O20 0.038(3) 0.023(3) 0.046(3) 0.003(2) -0.004(3) -0.009(3)
C21 0.025(4) 0.010(3) 0.031(4) 0.000(3) 0.003(3) 0.005(3)
C22 0.036(5) 0.026(4) 0.030(4) 0.004(3) 0.002(3) 0.006(3)
C23 0.058(6) 0.033(5) 0.034(5) -0.005(3) -0.002(4) 0.014(4)
C24 0.098(9) 0.085(8) 0.030(5) -0.017(5) 0.009(5) 0.012(7)

loop_
_atom_site_label
_atom_site_type_symbol
_atom_site_fract_x
_atom_site_fract_y
_atom_site_fract_z
_atom_site_U_iso_or_equiv
_atom_site_thermal_displace_type
_atom_site_occupancy
_atom_site_calc_flag
_atom_site_refinement_flags
_atom_site_disorder_group
C1 C 0.1784(11) 0.7604(5) 0.0319(5) 0.021(2) Uani 1 d . .
H1 H 0.1118(11) 0.6994(5) 0.0075(5) 0.026 Uiso 1 calc R .
C2 C 0.0813(11) 0.8470(5) 0.0069(5) 0.024(2) Uani 1 d . .
H2 H -0.0448(11) 0.8460(5) -0.0369(5) 0.028 Uiso 1 calc R .
C3 C 0.1632(11) 0.9448(5) 0.0450(5) 0.024(2) Uani 1 d . .
O3 O 0.0671(8) 1.0249(4) 0.0261(4) 0.0373(13) Uani 1 d . .
C4 C 0.3684(12) 0.9405(5) 0.1061(5) 0.025(2) Uani 1 d . .
H4 H 0.4316(12) 1.0027(5) 0.1296(5) 0.030 Uiso 1 calc R .
C5 C 0.4695(10) 0.8533(5) 0.1298(5) 0.021(2) Uani 1 d . .
C6 C 0.6744(11) 0.8494(5) 0.1962(5) 0.026(2) Uani 1 d . .
H6A H 0.7119(11) 0.9192(5) 0.2188(5) 0.032 Uiso 1 calc R .
H6B H 0.7980(11) 0.8238(5) 0.1615(5) 0.032 Uiso 1 calc R .
C7 C 0.6456(12) 0.7809(5) 0.2810(5) 0.023(2) Uani 1 d . .
H7A H 0.5499(12) 0.8160(5) 0.3241(5) 0.028 Uiso 1 calc R .
H7B H 0.7908(12) 0.7706(5) 0.3159(5) 0.028 Uiso 1 calc R .
C8 C 0.5453(11) 0.6756(5) 0.2548(5) 0.018(2) Uani 1 d . .
H8 H 0.6560(11) 0.6343(5) 0.2229(5) 0.022 Uiso 1 calc R .
F9 F 0.1902(6) 0.7501(3) 0.2342(3) 0.0214(9) Uani 1 d . .
C9 C 0.3377(11) 0.6878(5) 0.1863(5) 0.020(2) Uani 1 d . .
C10 C 0.3855(11) 0.7496(6) 0.0958(5) 0.024(2) Uani 1 d . .
C11 C 0.2013(11) 0.5889(5) 0.1667(5) 0.022(2) Uani 1 d . .
H11 H 0.0533(11) 0.6095(5) 0.1377(5) 0.026 Uiso 1 calc R .
O11 O 0.3005(8) 0.5271(4) 0.1005(3) 0.0288(12) Uani 1 d . .
H11A H 0.2040(20) 0.5057(50) 0.0598(33) 0.043 Uiso 1 calc R .
C12 C 0.1667(10) 0.5302(5) 0.2584(4) 0.0207(15) Uani 1 d . .
H12A H 0.0625(10) 0.5688(5) 0.2951(4) 0.025 Uiso 1 calc R .
H12B H 0.0991(10) 0.4633(5) 0.2417(4) 0.025 Uiso 1 calc R .
C13 C 0.3795(10) 0.5128(5) 0.3207(5) 0.0189(15) Uani 1 d . .
C14 C 0.4842(11) 0.6191(5) 0.3418(5) 0.019(2) Uani 1 d . .
H14 H 0.3678(11) 0.6611(5) 0.3692(5) 0.023 Uiso 1 calc R .
C15 C 0.6604(11) 0.5979(5) 0.4249(5) 0.021(2) Uani 1 d . .
H15A H 0.7996(11) 0.5744(5) 0.4006(5) 0.026 Uiso 1 calc R .
H15B H 0.6898(11) 0.6602(5) 0.4635(5) 0.026 Uiso 1 calc R .
C16 C 0.5604(11) 0.5148(5) 0.4830(5) 0.022(2) Uani 1 d . .
O16 O 0.4725(7) 0.5493(3) 0.5670(3) 0.0252(12) Uani 1 d . .
C16' C 0.6878(12) 0.4174(5) 0.5080(6) 0.029(2) Uani 1 d . .
H16A H 0.8167(12) 0.4118(5) 0.4699(6) 0.034 Uiso 1 calc R .
H16B H 0.7403(12) 0.4174(5) 0.5760(6) 0.034 Uiso 1 calc R .
O16' O 0.5380(8) 0.3327(4) 0.4873(3) 0.0292(12) Uani 1 d . .
O17 O 0.1721(7) 0.5225(3) 0.4654(3) 0.0214(10) Uani 1 d . .
C17 C 0.3540(11) 0.4772(5) 0.4234(5) 0.021(2) Uani 1 d . .
C18 C 0.5386(12) 0.4393(5) 0.2741(5) 0.028(2) Uani 1 d . .
H18A H 0.4684(31) 0.3725(12) 0.2643(30) 0.042 Uiso 1 calc R .
H18B H 0.6738(32) 0.4318(28) 0.3156(16) 0.042 Uiso 1 calc R .
H18C H 0.5743(60) 0.4672(18) 0.2129(16) 0.042 Uiso 1 calc R .
C19 C 0.5570(12) 0.7008(6) 0.0350(5) 0.029(2) Uani 1 d . .
H19A H 0.4931(28) 0.6404(21) 0.0025(26) 0.044 Uiso 1 calc R .
H19B H 0.6867(34) 0.6806(32) 0.0759(7) 0.044 Uiso 1 calc R .
H19C H 0.6001(56) 0.7503(13) -0.0121(22) 0.044 Uiso 1 calc R .
C20 C 0.3485(12) 0.3636(5) 0.4410(5) 0.024(2) Uani 1 d . .
O20 O 0.1979(9) 0.3045(4) 0.4208(4) 0.0362(13) Uani 1 d . .
C21 C 0.2595(11) 0.5889(5) 0.5408(5) 0.022(2) Uani 1 d . .
H21 H 0.2717(11) 0.6602(5) 0.5164(5) 0.026 Uiso 1 calc R .
C22 C 0.1184(13) 0.5876(6) 0.6224(5) 0.031(2) Uani 1 d . .
H22A H 0.1178(13) 0.5178(6) 0.6491(5) 0.037 Uiso 1 calc R .
H22B H -0.0344(13) 0.6047(6) 0.5992(5) 0.037 Uiso 1 calc R .
C23 C 0.1938(15) 0.6608(6) 0.6993(6) 0.042(2) Uani 1 d . .
H23A H 0.3376(15) 0.6376(6) 0.7287(6) 0.051 Uiso 1 calc R .
H23B H 0.2160(15) 0.7286(6) 0.6706(6) 0.051 Uiso 1 calc R .
C24 C 0.0374(20) 0.6717(9) 0.7748(7) 0.071(3) Uani 1 d . .
H24A H -0.1042(45) 0.6968(57) 0.7467(11) 0.106 Uiso 1 calc R .
H24B H 0.0972(63) 0.7203(45) 0.8228(29) 0.106 Uiso 1 calc R .
H24C H 0.0167(100) 0.6053(15) 0.8046(38) 0.106 Uiso 1 calc R .

loop_
_atom_type_symbol
_atom_type_description
_atom_type_scat_dispersion_real
_atom_type_scat_dispersion_imag
_atom_type_scat_source
C C 0.0181 0.0091 'International Tables Vol C Tables 4.2.6.8 and 6.1.1.4'
H H 0.0000 0.0000 'International Tables Vol C Tables 4.2.6.8 and 6.1.1.4'
O O 0.0492 0.0322 'International Tables Vol C Tables 4.2.6.8 and 6.1.1.4'
F F 0.0727 0.0534 'International Tables Vol C Tables 4.2.6.8 and 6.1.1.4'

loop_
_geom_angle_atom_site_label_1
_geom_angle_atom_site_label_2
_geom_angle_atom_site_label_3
_geom_angle
_geom_angle_site_symmetry_1
_geom_angle_site_symmetry_3
_geom_angle_publ_flag
C2 C1 C10 125.7(7) . . ?
C1 C2 C3 121.4(6) . . ?
O3 C3 C2 121.8(6) . . ?
O3 C3 C4 122.3(7) . . ?
C2 C3 C4 115.9(6) . . ?
C5 C4 C3 122.7(6) . . ?
C4 C5 C6 122.3(6) . . ?
C4 C5 C10 123.4(6) . . ?
C6 C5 C10 114.3(6) . . ?
C5 C6 C7 111.8(6) . . ?
C6 C7 C8 114.0(6) . . ?
C14 C8 C7 111.2(5) . . ?
C14 C8 C9 108.8(5) . . ?
C7 C8 C9 110.4(5) . . ?
F9 C9 C8 106.2(5) . . ?
F9 C9 C11 102.3(5) . . ?
C8 C9 C11 115.3(5) . . ?
F9 C9 C10 104.9(5) . . ?
C8 C9 C10 111.9(5) . . ?
C11 C9 C10 114.7(5) . . ?
C1 C10 C5 110.7(6) . . ?
C1 C10 C19 106.1(6) . . ?
C5 C10 C19 108.7(6) . . ?
C1 C10 C9 109.9(6) . . ?
C5 C10 C9 106.5(5) . . ?
C19 C10 C9 114.8(6) . . ?
O11 C11 C12 111.6(6) . . ?
O11 C11 C9 110.3(5) . . ?
C12 C11 C9 111.9(5) . . ?
C13 C12 C11 113.3(5) . . ?
C12 C13 C17 116.4(5) . . ?
C12 C13 C18 112.3(5) . . ?
C17 C13 C18 108.9(5) . . ?
C12 C13 C14 107.2(5) . . ?
C17 C13 C14 99.2(5) . . ?
C18 C13 C14 112.2(5) . . ?
C8 C14 C13 114.0(5) . . ?
C8 C14 C15 120.3(5) . . ?
C13 C14 C15 103.6(5) . . ?
C16 C15 C14 104.7(5) . . ?
O16 C16 C15 114.7(6) . . ?
O16 C16 C16' 107.0(6) . . ?
C15 C16 C16' 120.5(6) . . ?
O16 C16 C17 102.4(5) . . ?
C15 C16 C17 106.2(5) . . ?
C16' C16 C17 103.9(6) . . ?
C16 O16 C21 107.1(5) . . ?
O16' C16' C16 106.9(5) . . ?
C20 O16' C16' 111.8(5) . . ?
C17 O17 C21 107.6(5) . . ?
O17 C17 C20 108.3(5) . . ?
O17 C17 C16 105.6(5) . . ?
C20 C17 C16 104.6(6) . . ?
O17 C17 C13 113.8(5) . . ?
C20 C17 C13 117.2(6) . . ?
C16 C17 C13 106.3(5) . . ?
O20 C20 O16' 121.8(6) . . ?
O20 C20 C17 127.9(7) . . ?
O16' C20 C17 110.3(6) . . ?
O16 C21 O17 104.5(5) . . ?
O16 C21 C22 111.3(5) . . ?
O17 C21 C22 111.2(6) . . ?
C21 C22 C23 113.1(7) . . ?
C24 C23 C22 113.8(8) . . ?

loop_
_geom_bond_atom_site_label_1
_geom_bond_atom_site_label_2
_geom_bond_distance
_geom_bond_site_symmetry_2
_geom_bond_publ_flag
C1 C2 1.316(10) . ?
C1 C10 1.504(9) . ?
C2 C3 1.463(10) . ?
C3 O3 1.223(8) . ?
C3 C4 1.467(9) . ?
C4 C5 1.330(9) . ?
C5 C6 1.506(9) . ?
C5 C10 1.518(10) . ?
C6 C7 1.519(10) . ?
C7 C8 1.543(9) . ?
C8 C14 1.508(9) . ?
C8 C9 1.543(9) . ?
F9 C9 1.426(7) . ?
C9 C11 1.554(9) . ?
C9 C10 1.561(9) . ?
C10 C19 1.545(10) . ?
C11 O11 1.409(8) . ?
C11 C12 1.537(9) . ?
C12 C13 1.530(9) . ?
C13 C17 1.546(10) . ?
C13 C18 1.550(9) . ?
C13 C14 1.553(9) . ?
C14 C15 1.556(9) . ?
C15 C16 1.521(9) . ?
C16 O16 1.416(8) . ?
C16 C16' 1.522(9) . ?
C16 C17 1.542(9) . ?
O16 C21 1.423(8) . ?
C16' O16' 1.453(8) . ?
O16' C20 1.347(9) . ?
O17 C17 1.428(8) . ?
O17 C21 1.447(8) . ?
C17 C20 1.510(9) . ?
C20 O20 1.219(9) . ?
C21 C22 1.494(10) . ?
C22 C23 1.496(11) . ?
C23 C24 1.494(13) . ?

loop_
_cod_related_entry_id
_cod_related_entry_database
_cod_related_entry_code
1 ChemSpider 30653694
